data_1555935
loop_
_publ_author_name
'Gao, Peng'
'Wang, Juan'
'Bai, Zi-Jing'
'Shen, Li'
'Yan, Yun-Yun'
'Yang, De-Suo'
'Fan, Ming-Jin'
'Guan, Zheng-Hui'

_publ_section_title
;
 Synthesis of Polycarbonyl Pyrroles via
 K<sub>2</sub>S<sub>2</sub>O<sub>8</sub>-Mediated Oxidative Cyclization of
 Enamines.
;
_journal_issue 23
_journal_name_full 'Organic letters'
_journal_page_first 6074
_journal_page_last 6077
_journal_paper_doi 10.1021/acs.orglett.6b03060
_journal_volume 18
_journal_year 2016
_chemical_formula_sum 'C20 H17 N O4'
_chemical_formula_weight 335.35
_space_group_IT_number 14
_space_group_name_Hall '-P 2ybc'
_space_group_name_H-M_alt 'P 1 21/c 1'
_symmetry_cell_setting monoclinic
_symmetry_space_group_name_H-M 'P 1 21/c 1'
_atom_sites_solution_hydrogens geom
_atom_sites_solution_primary direct
_atom_sites_solution_secondary difmap
_audit_creation_method SHELXL-97
_cell_angle_alpha 90.00
_cell_angle_beta 100.670(2)
_cell_angle_gamma 90.00
_cell_formula_units_Z 4
_cell_length_a 13.9835(19)
_cell_length_b 9.8343(13)
_cell_length_c 13.1233(17)
_cell_measurement_reflns_used 4594
_cell_measurement_temperature 296(2)
_cell_measurement_theta_max 27.91
_cell_measurement_theta_min 2.55
_cell_volume 1773.5(4)
_computing_cell_refinement 'Bruker SAINT'
_computing_data_collection 'Bruker APEX2'
_computing_data_reduction 'Bruker SAINT'
_computing_molecular_graphics 'Bruker SHELXTL'
_computing_publication_material 'Bruker SHELXTL'
_computing_structure_refinement 'SHELXL-97 (Sheldrick, 2008)'
_computing_structure_solution 'SHELXS-97 (Sheldrick, 2008)'
_diffrn_ambient_temperature 296(2)
_diffrn_measured_fraction_theta_full 0.999
_diffrn_measured_fraction_theta_max 0.999
_diffrn_measurement_device_type 'Bruker APEX-II CCD'
_diffrn_measurement_method '\f and \w scans'
_diffrn_radiation_monochromator graphite
_diffrn_radiation_source 'fine-focus sealed tube'
_diffrn_radiation_type MoK\a
_diffrn_radiation_wavelength 0.71073
_diffrn_reflns_av_R_equivalents 0.0253
_diffrn_reflns_av_sigmaI/netI 0.0264
_diffrn_reflns_limit_h_max 16
_diffrn_reflns_limit_h_min -16
_diffrn_reflns_limit_k_max 11
_diffrn_reflns_limit_k_min -9
_diffrn_reflns_limit_l_max 15
_diffrn_reflns_limit_l_min -15
_diffrn_reflns_number 8631
_diffrn_reflns_theta_full 25.10
_diffrn_reflns_theta_max 25.10
_diffrn_reflns_theta_min 2.55
_exptl_absorpt_coefficient_mu 0.088
_exptl_absorpt_correction_T_max 0.9784
_exptl_absorpt_correction_T_min 0.9686
_exptl_absorpt_correction_type none
_exptl_crystal_colour colourless
_exptl_crystal_density_method 'not measured'
_exptl_crystal_description block
_exptl_crystal_F_000 704
_exptl_crystal_size_max 0.37
_exptl_crystal_size_mid 0.31
_exptl_crystal_size_min 0.25
_refine_diff_density_max 0.248
_refine_diff_density_min -0.149
_refine_diff_density_rms 0.042
_refine_ls_extinction_coef 0.036(3)
_refine_ls_extinction_expression Fc^*^=kFc[1+0.001xFc^2^\l^3^/sin(2\q)]^-1/4^
_refine_ls_extinction_method SHELXL
_refine_ls_goodness_of_fit_ref 1.062
_refine_ls_hydrogen_treatment mixed
_refine_ls_matrix_type full
_refine_ls_number_parameters 229
_refine_ls_number_reflns 3162
_refine_ls_number_restraints 0
_refine_ls_restrained_S_all 1.062
_refine_ls_R_factor_all 0.0430
_refine_ls_R_factor_gt 0.0379
_refine_ls_shift/su_max 0.000
_refine_ls_shift/su_mean 0.000
_refine_ls_structure_factor_coef Fsqd
_refine_ls_weighting_details 'calc w=1/[\s^2^(Fo^2^)+(0.0573P)^2^+0.3215P] where P=(Fo^2^+2Fc^2^)/3'
_refine_ls_weighting_scheme calc
_refine_ls_wR_factor_gt 0.1034
_refine_ls_wR_factor_ref 0.1086
_reflns_number_gt 2765
_reflns_number_total 3162
_reflns_threshold_expression >2sigma(I)
_cod_data_source_file ol6b03060_si_002.cif
_cod_data_source_block xb9593
_cod_depositor_comments
;
The following automatic conversions were performed:

data item '_symmetry_cell_setting' value 'Monoclinic' was changed to
'monoclinic' in accordance with the
/home/saulius/struct/COD-crude-data/automatic-downloads/DataCite-retrospective/ACS/depositions/lib/dictionaries/cif_core.dic
dictionary named 'cif_core.dic' version 2.4.2 last updated on
2011-04-26.

Automatic conversion script
Id: cif_fix_values 6909 2019-04-08 15:41:33Z antanas 
;
_cod_original_sg_symbol_H-M P2(1)/c
_cod_database_code 1555935

loop_
_symmetry_equiv_pos_as_xyz
'x, y, z'
'-x, y+1/2, -z+1/2'
'-x, -y, -z'
'x, -y-1/2, z-1/2'

loop_
_atom_site_label
_atom_site_type_symbol
_atom_site_fract_x
_atom_site_fract_y
_atom_site_fract_z
_atom_site_U_iso_or_equiv
_atom_site_adp_type
_atom_site_occupancy
_atom_site_symmetry_multiplicity
_atom_site_calc_flag
_atom_site_refinement_flags
N1 N 0.71650(8) 0.16117(11) 0.25601(8) 0.0369(3) Uani 1 1 d .
H1 H 0.6964 0.1337 0.3106 0.044 Uiso 1 1 calc R
O1 O 0.87246(9) 0.00767(11) 0.02961(9) 0.0628(3) Uani 1 1 d .
O2 O 0.86677(7) 0.22727(10) -0.01403(8) 0.0484(3) Uani 1 1 d .
O3 O 0.69647(8) 0.41895(11) -0.03158(7) 0.0526(3) Uani 1 1 d .
O4 O 0.79670(10) 0.50734(11) 0.10376(8) 0.0683(4) Uani 1 1 d .
C1 C 0.92247(13) 0.19758(19) -0.09356(13) 0.0619(5) Uani 1 1 d .
H1A H 0.9808 0.1498 -0.0635 0.093 Uiso 1 1 calc R
H1B H 0.9393 0.2810 -0.1238 0.093 Uiso 1 1 calc R
H1C H 0.8844 0.1422 -0.1462 0.093 Uiso 1 1 calc R
C2 C 0.84667(10) 0.12146(14) 0.04271(10) 0.0399(3) Uani 1 1 d .
C3 C 0.78939(9) 0.16450(13) 0.12038(9) 0.0361(3) Uani 1 1 d .
C4 C 0.77343(9) 0.08681(13) 0.20358(10) 0.0361(3) Uani 1 1 d .
C5 C 0.81151(10) -0.04707(13) 0.24281(10) 0.0390(3) Uani 1 1 d .
C6 C 0.91151(11) -0.06960(15) 0.26414(11) 0.0488(4) Uani 1 1 d .
H6 H 0.9538 -0.0020 0.2502 0.059 Uiso 1 1 calc R
C7 C 0.94811(13) -0.19171(18) 0.30582(13) 0.0600(4) Uani 1 1 d .
H7 H 1.0150 -0.2058 0.3199 0.072 Uiso 1 1 calc R
C8 C 0.88683(15) -0.29250(16) 0.32666(13) 0.0631(5) Uani 1 1 d .
H8 H 0.9121 -0.3743 0.3554 0.076 Uiso 1 1 calc R
C9 C 0.78801(15) -0.27239(15) 0.30502(13) 0.0622(5) Uani 1 1 d .
H9 H 0.7464 -0.3413 0.3181 0.075 Uiso 1 1 calc R
C10 C 0.74985(12) -0.14968(15) 0.26365(12) 0.0508(4) Uani 1 1 d .
H10 H 0.6829 -0.1363 0.2499 0.061 Uiso 1 1 calc R
C11 C 0.57998(11) 0.48205(16) 0.18851(12) 0.0535(4) Uani 1 1 d .
H11 H 0.5769 0.4780 0.1172 0.064 Uiso 1 1 calc R
C12 C 0.52859(13) 0.58107(19) 0.22996(15) 0.0699(5) Uani 1 1 d .
H12 H 0.4917 0.6438 0.1863 0.084 Uiso 1 1 calc R
C13 C 0.53145(13) 0.5878(2) 0.33531(15) 0.0708(5) Uani 1 1 d .
H13 H 0.4973 0.6554 0.3629 0.085 Uiso 1 1 calc R
C14 C 0.58515(12) 0.49397(18) 0.39925(13) 0.0599(4) Uani 1 1 d .
H14 H 0.5865 0.4972 0.4703 0.072 Uiso 1 1 calc R
C15 C 0.63708(10) 0.39505(15) 0.35869(11) 0.0446(3) Uani 1 1 d .
H15 H 0.6731 0.3320 0.4028 0.054 Uiso 1 1 calc R
C16 C 0.63646(9) 0.38804(13) 0.25289(10) 0.0380(3) Uani 1 1 d .
C17 C 0.69510(9) 0.28632(13) 0.21031(9) 0.0355(3) Uani 1 1 d .
C18 C 0.74011(9) 0.29111(13) 0.12541(9) 0.0355(3) Uani 1 1 d .
C19 C 0.74083(10) 0.41013(13) 0.05589(10) 0.0391(3) Uani 1 1 d .
C20 C 0.8040(2) 0.6301(2) 0.04369(16) 0.1079(10) Uani 1 1 d .
H20A H 0.8368 0.6095 -0.0126 0.162 Uiso 1 1 calc R
H20B H 0.8401 0.6978 0.0875 0.162 Uiso 1 1 calc R
H20C H 0.7399 0.6638 0.0166 0.162 Uiso 1 1 calc R

loop_
_atom_site_aniso_label
_atom_site_aniso_U_11
_atom_site_aniso_U_22
_atom_site_aniso_U_33
_atom_site_aniso_U_23
_atom_site_aniso_U_13
_atom_site_aniso_U_12
N1 0.0400(6) 0.0362(6) 0.0364(6) 0.0036(4) 0.0121(5) 0.0022(5)
O1 0.0918(8) 0.0465(6) 0.0578(7) 0.0030(5) 0.0338(6) 0.0231(6)
O2 0.0558(6) 0.0465(6) 0.0487(6) 0.0049(4) 0.0248(5) 0.0087(5)
O3 0.0673(7) 0.0530(6) 0.0357(5) 0.0048(4) 0.0047(5) 0.0096(5)
O4 0.1118(10) 0.0506(6) 0.0408(6) 0.0021(5) 0.0098(6) -0.0308(6)
C1 0.0648(10) 0.0733(11) 0.0556(9) 0.0135(8) 0.0318(8) 0.0195(9)
C2 0.0443(7) 0.0404(7) 0.0348(7) 0.0003(5) 0.0070(5) 0.0070(6)
C3 0.0404(7) 0.0339(6) 0.0339(6) -0.0018(5) 0.0067(5) 0.0018(5)
C4 0.0371(7) 0.0349(7) 0.0362(7) -0.0019(5) 0.0065(5) 0.0008(5)
C5 0.0488(8) 0.0336(7) 0.0356(7) -0.0009(5) 0.0103(5) 0.0031(6)
C6 0.0516(8) 0.0477(8) 0.0482(8) 0.0083(6) 0.0122(6) 0.0071(7)
C7 0.0658(10) 0.0616(10) 0.0537(9) 0.0128(8) 0.0140(8) 0.0250(8)
C8 0.0989(14) 0.0410(8) 0.0524(9) 0.0084(7) 0.0220(9) 0.0218(9)
C9 0.0940(13) 0.0347(8) 0.0623(10) 0.0009(7) 0.0261(9) -0.0069(8)
C10 0.0583(9) 0.0401(8) 0.0560(9) -0.0012(6) 0.0155(7) -0.0038(7)
C11 0.0509(8) 0.0608(10) 0.0495(8) 0.0068(7) 0.0110(7) 0.0177(7)
C12 0.0632(11) 0.0698(12) 0.0776(12) 0.0119(9) 0.0151(9) 0.0344(9)
C13 0.0660(11) 0.0712(12) 0.0798(13) -0.0079(9) 0.0255(9) 0.0298(9)
C14 0.0602(9) 0.0689(11) 0.0545(9) -0.0077(8) 0.0210(8) 0.0141(8)
C15 0.0437(7) 0.0470(8) 0.0444(8) 0.0007(6) 0.0114(6) 0.0067(6)
C16 0.0329(6) 0.0381(7) 0.0438(7) -0.0001(5) 0.0092(5) 0.0015(5)
C17 0.0359(6) 0.0353(7) 0.0351(6) 0.0004(5) 0.0060(5) 0.0018(5)
C18 0.0386(7) 0.0353(7) 0.0323(6) -0.0014(5) 0.0056(5) 0.0013(5)
C19 0.0500(8) 0.0363(7) 0.0328(7) -0.0022(5) 0.0129(6) 0.0050(6)
C20 0.202(3) 0.0598(12) 0.0639(12) 0.0085(10) 0.0293(15) -0.0520(15)

loop_
_atom_type_symbol
_atom_type_description
_atom_type_scat_dispersion_real
_atom_type_scat_dispersion_imag
_atom_type_scat_source
C C 0.0033 0.0016 'International Tables Vol C Tables 4.2.6.8 and 6.1.1.4'
H H 0.0000 0.0000 'International Tables Vol C Tables 4.2.6.8 and 6.1.1.4'
N N 0.0061 0.0033 'International Tables Vol C Tables 4.2.6.8 and 6.1.1.4'
O O 0.0106 0.0060 'International Tables Vol C Tables 4.2.6.8 and 6.1.1.4'

loop_
_geom_angle_atom_site_label_1
_geom_angle_atom_site_label_2
_geom_angle_atom_site_label_3
_geom_angle
C4 N1 C17 111.15(10)
C2 O2 C1 116.22(11)
C19 O4 C20 115.98(14)
O1 C2 O2 123.11(12)
O1 C2 C3 125.84(13)
O2 C2 C3 111.04(11)
C4 C3 C18 107.14(11)
C4 C3 C2 125.17(12)
C18 C3 C2 127.69(11)
N1 C4 C3 107.32(11)
N1 C4 C5 120.71(11)
C3 C4 C5 131.82(12)
C10 C5 C6 118.85(13)
C10 C5 C4 121.35(12)
C6 C5 C4 119.73(12)
C7 C6 C5 120.25(15)
C8 C7 C6 120.63(16)
C7 C8 C9 119.81(14)
C8 C9 C10 120.35(16)
C5 C10 C9 120.09(15)
C12 C11 C16 120.44(15)
C13 C12 C11 120.60(16)
C14 C13 C12 119.46(15)
C13 C14 C15 120.38(15)
C14 C15 C16 121.00(14)
C15 C16 C11 118.09(13)
C15 C16 C17 120.93(12)
C11 C16 C17 120.97(12)
N1 C17 C18 106.72(11)
N1 C17 C16 122.32(11)
C18 C17 C16 130.95(12)
C17 C18 C3 107.67(11)
C17 C18 C19 125.42(11)
C3 C18 C19 126.83(11)
O3 C19 O4 123.93(12)
O3 C19 C18 125.61(12)
O4 C19 C18 110.46(11)

loop_
_geom_bond_atom_site_label_1
_geom_bond_atom_site_label_2
_geom_bond_distance
N1 C4 1.3582(16)
N1 C17 1.3775(16)
O1 C2 1.1978(17)
O2 C2 1.3393(17)
O2 C1 1.4430(17)
O3 C19 1.2025(16)
O4 C19 1.3181(17)
O4 C20 1.455(2)
C2 C3 1.4704(18)
C3 C4 1.3841(18)
C3 C18 1.4305(17)
C4 C5 1.4767(18)
C5 C10 1.387(2)
C5 C6 1.392(2)
C6 C7 1.378(2)
C7 C8 1.370(3)
C8 C9 1.373(3)
C9 C10 1.389(2)
C11 C12 1.380(2)
C11 C16 1.395(2)
C12 C13 1.377(3)
C13 C14 1.374(3)
C14 C15 1.378(2)
C15 C16 1.3885(19)
C16 C17 1.4680(18)
C17 C18 1.3780(17)
C18 C19 1.4853(18)

loop_
_geom_torsion_atom_site_label_1
_geom_torsion_atom_site_label_2
_geom_torsion_atom_site_label_3
_geom_torsion_atom_site_label_4
_geom_torsion
C1 O2 C2 O1 -0.1(2)
C1 O2 C2 C3 -179.69(12)
O1 C2 C3 C4 14.0(2)
O2 C2 C3 C4 -166.44(12)
O1 C2 C3 C18 -165.91(14)
O2 C2 C3 C18 13.65(19)
C17 N1 C4 C3 -0.52(14)
C17 N1 C4 C5 175.51(11)
C18 C3 C4 N1 0.67(14)
C2 C3 C4 N1 -179.26(12)
C18 C3 C4 C5 -174.75(13)
C2 C3 C4 C5 5.3(2)
N1 C4 C5 C10 55.32(18)
C3 C4 C5 C10 -129.77(16)
N1 C4 C5 C6 -121.64(14)
C3 C4 C5 C6 53.3(2)
C10 C5 C6 C7 -0.4(2)
C4 C5 C6 C7 176.64(13)
C5 C6 C7 C8 0.1(2)
C6 C7 C8 C9 0.6(3)
C7 C8 C9 C10 -1.0(3)
C6 C5 C10 C9 0.0(2)
C4 C5 C10 C9 -177.01(13)
C8 C9 C10 C5 0.7(2)
C16 C11 C12 C13 -0.7(3)
C11 C12 C13 C14 -0.7(3)
C12 C13 C14 C15 1.0(3)
C13 C14 C15 C16 0.1(3)
C14 C15 C16 C11 -1.5(2)
C14 C15 C16 C17 177.35(14)
C12 C11 C16 C15 1.7(2)
C12 C11 C16 C17 -177.08(15)
C4 N1 C17 C18 0.15(14)
C4 N1 C17 C16 -178.58(11)
C15 C16 C17 N1 30.20(19)
C11 C16 C17 N1 -151.02(13)
C15 C16 C17 C18 -148.19(14)
C11 C16 C17 C18 30.6(2)
N1 C17 C18 C3 0.27(13)
C16 C17 C18 C3 178.85(13)
N1 C17 C18 C19 -176.77(12)
C16 C17 C18 C19 1.8(2)
C4 C3 C18 C17 -0.59(14)
C2 C3 C18 C17 179.34(12)
C4 C3 C18 C19 176.40(12)
C2 C3 C18 C19 -3.7(2)
C20 O4 C19 O3 -0.9(2)
C20 O4 C19 C18 179.78(17)
C17 C18 C19 O3 -107.98(16)
C3 C18 C19 O3 75.54(19)
C17 C18 C19 O4 71.35(17)
C3 C18 C19 O4 -105.13(15)
